data_4323695
loop_
_publ_author_name
'Karl Weis'
'Heinrich Vahrenkamp'

_publ_section_title
;
 Two New Pyridyl-Substituted Tris(pyrazolyl)borate Ligands and Their
 Potassium Salts
;
_journal_name_full 'Inorganic Chemistry'
_journal_page_first 5589
_journal_page_last 5591
_journal_paper_doi 10.1021/ic970627r
_journal_volume 36
_journal_year 1997
_chemical_compound_source Acetonitrile
_chemical_formula_sum 'C30 H35 B K N9 O2'
_chemical_formula_weight 603.58
_chemical_melting_point 198
_chemical_name_systematic
;
Diaqua-Potassium-
hydrotris(5-methyl-3-3'(4'-methyl)-pyridyl-pyrazole-1-yl)borate
;
_space_group_IT_number 2
_symmetry_cell_setting triclinic
_symmetry_space_group_name_Hall '-P 1'
_symmetry_space_group_name_H-M 'P -1'
_atom_sites_solution_hydrogens geom
_atom_sites_solution_primary direct
_atom_sites_solution_secondary difmap
_audit_creation_method SHELXL
_cell_angle_alpha 76.680(9)
_cell_angle_beta 75.130(9)
_cell_angle_gamma 89.600(11)
_cell_formula_units_Z 2
_cell_length_a 9.4810(15)
_cell_length_b 11.6130(14)
_cell_length_c 15.5160(14)
_cell_measurement_temperature 293(2)
_cell_volume 1604.3(4)
_computing_structure_refinement 'SHELXL-93 (Sheldrick, 1993)'
_computing_structure_solution 'SHELXS-86 (Sheldrick, 1990)'
_diffrn_ambient_temperature 293(2)
_diffrn_measurement_device Nonius-Turbo-CAD4
_diffrn_measurement_method Omega-2Theta
_diffrn_radiation_monochromator graphite
_diffrn_radiation_source 'fine-focus sealed tube'
_diffrn_radiation_type MoK\a
_diffrn_radiation_wavelength 0.71073
_diffrn_reflns_av_R_equivalents 0.0107
_diffrn_reflns_av_sigmaI/netI 0.0322
_diffrn_reflns_limit_h_max 10
_diffrn_reflns_limit_h_min -11
_diffrn_reflns_limit_k_max 13
_diffrn_reflns_limit_k_min -13
_diffrn_reflns_limit_l_max 0
_diffrn_reflns_limit_l_min -18
_diffrn_reflns_number 5735
_diffrn_reflns_theta_max 25.93
_diffrn_reflns_theta_min 2.79
_diffrn_standards_interval_count 'ICR every 3600 s, OCR every 200 refl.'
_diffrn_standards_number 2
_exptl_absorpt_coefficient_mu 0.208
_exptl_absorpt_correction_type none
_exptl_crystal_colour colourless
_exptl_crystal_density_diffrn 1.250
_exptl_crystal_density_meas 1.35
_exptl_crystal_description isometric
_exptl_crystal_F_000 636
_exptl_crystal_size_max 0.6
_exptl_crystal_size_mid 0.5
_exptl_crystal_size_min 0.5
_refine_diff_density_max 0.383
_refine_diff_density_min -0.361
_refine_diff_density_rms 0.046
_refine_ls_extinction_method none
_refine_ls_goodness_of_fit_all 1.086
_refine_ls_goodness_of_fit_obs 1.058
_refine_ls_hydrogen_treatment Riding-Modell
_refine_ls_matrix_type full
_refine_ls_number_parameters 388
_refine_ls_number_reflns 5506
_refine_ls_number_restraints 0
_refine_ls_restrained_S_all 1.095
_refine_ls_restrained_S_obs 1.058
_refine_ls_R_factor_all 0.0879
_refine_ls_R_factor_obs 0.0445
_refine_ls_shift/esd_max 0.020
_refine_ls_shift/esd_mean 0.003
_refine_ls_structure_factor_coef Fsqd
_refine_ls_weighting_details 'w=1/[\s^2^(Fo^2^)+(0.0592P)^2^+0.9287P] where P=(Fo^2^+2Fc^2^)/3'
_refine_ls_weighting_scheme calc
_refine_ls_wR_factor_all 0.1440
_refine_ls_wR_factor_obs 0.1140
_reflns_number_observed 3807
_reflns_number_total 5514
_reflns_observed_criterion >2sigma(I)
_cod_data_source_file ic970627r_2.cif
_cod_data_source_block w24
_cod_depositor_comments
;
The following automatic conversions were performed:

'_refine_ls_weighting_scheme' value 'calc
w=1/[\s^2^(Fo^2^)+(0.0592P)^2^+0.9287P] where P=(Fo^2^+2Fc^2^)/3' was
changed to 'calc'. New tag '_refine_ls_weighting_details' was
created. The value of the new tag was set to
'w=1/[\s^2^(Fo^2^)+(0.0592P)^2^+0.9287P] where P=(Fo^2^+2Fc^2^)/3'.

Automatic conversion script
Id: cif_fix_values 3143 2015-03-26 13:38:13Z robertas 
;
_cod_database_code 4323695

loop_
_symmetry_equiv_pos_as_xyz
'x, y, z'
'-x, -y, -z'

loop_
_atom_site_aniso_label
_atom_site_aniso_U_11
_atom_site_aniso_U_22
_atom_site_aniso_U_33
_atom_site_aniso_U_23
_atom_site_aniso_U_13
_atom_site_aniso_U_12
K 0.0647(4) 0.0463(4) 0.0411(3) -0.0047(3) -0.0163(3) 0.0053(3)
N1 0.0450(13) 0.0395(12) 0.0422(12) -0.0065(10) -0.0160(10) 0.0063(10)
N2 0.0461(13) 0.0484(13) 0.0378(12) -0.0040(10) -0.0096(10) 0.0002(11)
N3 0.0484(13) 0.0419(13) 0.0347(12) -0.0041(10) -0.0105(10) 0.0065(10)
O1 0.109(2) 0.077(2) 0.065(2) -0.0248(13) -0.0414(14) 0.0144(15)
O2 0.083(2) 0.112(2) 0.0572(15) -0.0105(14) -0.0205(13) 0.001(2)
N4 0.0415(12) 0.0374(12) 0.0379(12) -0.0025(9) -0.0116(10) 0.0051(10)
C1 0.049(2) 0.044(2) 0.048(2) -0.0079(13) -0.0132(13) 0.0129(13)
C2 0.061(2) 0.044(2) 0.055(2) -0.0177(14) -0.0194(15) 0.0155(14)
C3 0.047(2) 0.0414(15) 0.0367(14) -0.0067(12) -0.0105(12) 0.0044(12)
C4 0.070(2) 0.068(2) 0.092(3) -0.028(2) -0.038(2) 0.031(2)
C5 0.050(2) 0.0416(15) 0.0413(15) -0.0068(12) -0.0128(13) 0.0028(13)
C6 0.066(2) 0.054(2) 0.065(2) -0.023(2) -0.027(2) 0.013(2)
N7 0.074(2) 0.065(2) 0.069(2) -0.0267(14) -0.035(2) 0.0059(15)
C7 0.058(2) 0.059(2) 0.060(2) -0.009(2) -0.026(2) -0.001(2)
C8 0.055(2) 0.061(2) 0.068(2) -0.018(2) -0.025(2) 0.012(2)
C9 0.056(2) 0.050(2) 0.054(2) -0.0165(14) -0.0187(14) 0.0074(14)
C10 0.078(3) 0.098(3) 0.094(3) -0.026(2) -0.051(2) 0.004(2)
N5 0.0426(13) 0.0469(13) 0.0387(12) -0.0069(10) -0.0108(10) 0.0029(10)
C11 0.051(2) 0.053(2) 0.048(2) -0.0122(14) -0.0151(14) -0.0009(14)
C12 0.055(2) 0.053(2) 0.055(2) -0.0141(15) -0.0106(15) -0.0082(14)
C13 0.042(2) 0.043(2) 0.045(2) -0.0082(12) -0.0040(12) -0.0007(12)
C14 0.087(3) 0.085(3) 0.058(2) -0.016(2) -0.027(2) -0.017(2)
C15 0.051(2) 0.041(2) 0.045(2) -0.0093(12) -0.0029(13) -0.0014(13)
C16 0.059(2) 0.069(2) 0.051(2) -0.009(2) -0.006(2) -0.014(2)
N8 0.073(2) 0.067(2) 0.047(2) -0.0070(13) 0.0047(14) -0.0191(15)
C17 0.076(2) 0.046(2) 0.044(2) -0.0111(13) -0.001(2) -0.003(2)
C18 0.073(2) 0.067(2) 0.047(2) -0.012(2) -0.010(2) -0.009(2)
C19 0.061(2) 0.064(2) 0.048(2) -0.0103(15) -0.0038(15) -0.014(2)
C20 0.115(3) 0.063(2) 0.045(2) -0.007(2) -0.001(2) -0.012(2)
N6 0.0473(13) 0.0422(12) 0.0333(11) -0.0033(9) -0.0119(10) 0.0046(10)
C21 0.059(2) 0.053(2) 0.0315(14) 0.0000(12) -0.0097(13) 0.0039(14)
C22 0.064(2) 0.067(2) 0.0299(14) -0.0026(13) -0.0033(13) 0.009(2)
C23 0.051(2) 0.049(2) 0.0335(14) -0.0099(12) -0.0094(12) 0.0022(13)
C24 0.086(3) 0.076(2) 0.043(2) 0.010(2) -0.011(2) 0.019(2)
C25 0.048(2) 0.055(2) 0.042(2) -0.0114(13) -0.0095(13) 0.0038(13)
C26 0.084(2) 0.082(2) 0.047(2) -0.019(2) -0.015(2) 0.040(2)
N9 0.080(2) 0.085(2) 0.058(2) -0.015(2) -0.0200(15) 0.038(2)
C27 0.072(2) 0.081(3) 0.074(2) -0.029(2) -0.028(2) 0.034(2)
C28 0.130(4) 0.128(4) 0.066(2) -0.043(3) -0.029(2) 0.080(3)
C29 0.116(3) 0.109(3) 0.048(2) -0.028(2) -0.022(2) 0.059(3)
C30 0.134(4) 0.125(4) 0.108(4) -0.045(3) -0.049(3) 0.084(4)
B 0.044(2) 0.045(2) 0.037(2) -0.0021(13) -0.0135(13) 0.0070(14)

loop_
_atom_site_label
_atom_site_type_symbol
_atom_site_fract_x
_atom_site_fract_y
_atom_site_fract_z
_atom_site_U_iso_or_equiv
_atom_site_thermal_displace_type
_atom_site_occupancy
_atom_site_calc_flag
_atom_site_refinement_flags
_atom_site_disorder_group
K K 0.35584(7) 0.21299(6) 0.82551(4) 0.0512(2) Uani 1 d . .
N1 N 0.3617(2) 0.4538(2) 0.74261(15) 0.0419(5) Uani 1 d . .
N2 N 0.0715(2) 0.2797(2) 0.82183(15) 0.0454(5) Uani 1 d . .
N3 N 0.3751(2) 0.2575(2) 0.62889(14) 0.0426(5) Uani 1 d . .
O1 O 0.3868(3) 0.2070(2) 0.9894(2) 0.0789(7) Uani 1 d . .
H1B H 0.3093(3) 0.2287(2) 1.0218(2) 0.118 Uiso 1 d R .
H1A H 0.4028(3) 0.1367(2) 1.0143(2) 0.118 Uiso 1 d R .
O2 O 0.5586(3) -0.0246(3) 0.8629(2) 0.0854(8) Uani 1 d . .
H2B H 0.6030(3) -0.0396(3) 0.8120(2) 0.128 Uiso 1 d R .
H2A H 0.6203(3) -0.0097(3) 0.8906(2) 0.128 Uiso 1 d R .
N4 N 0.2442(2) 0.4853(2) 0.70808(14) 0.0398(5) Uani 1 d . .
C1 C 0.1975(3) 0.5900(2) 0.7259(2) 0.0474(7) Uani 1 d . .
C2 C 0.2861(3) 0.6273(3) 0.7721(2) 0.0515(7) Uani 1 d . .
H2 H 0.2805(3) 0.6965(3) 0.7931(2) 0.062 Uiso 1 calc R .
C3 C 0.3867(3) 0.5404(2) 0.7811(2) 0.0423(6) Uani 1 d . .
C4 C 0.0712(4) 0.6484(3) 0.6960(3) 0.0721(10) Uani 1 d . .
H4A H 0.0503(4) 0.7173(3) 0.7204(3) 0.108 Uiso 1 calc R .
H4B H -0.0129(4) 0.5939(3) 0.7182(3) 0.108 Uiso 1 calc R .
H4C H 0.0954(4) 0.6715(3) 0.6302(3) 0.108 Uiso 1 calc R .
C5 C 0.5093(3) 0.5337(2) 0.8238(2) 0.0445(6) Uani 1 d . .
C6 C 0.5254(4) 0.6097(3) 0.8780(2) 0.0586(8) Uani 1 d . .
H6 H 0.4565(4) 0.6664(3) 0.8861(2) 0.070 Uiso 1 calc R .
N7 N 0.6332(3) 0.6071(3) 0.9195(2) 0.0645(7) Uani 1 d . .
C7 C 0.7317(4) 0.5259(3) 0.9090(2) 0.0583(8) Uani 1 d . .
C8 C 0.7252(3) 0.4468(3) 0.8557(2) 0.0594(8) Uani 1 d . .
H8 H 0.7954(3) 0.3909(3) 0.8488(2) 0.071 Uiso 1 calc R .
C9 C 0.6150(3) 0.4514(3) 0.8132(2) 0.0518(7) Uani 1 d . .
H9 H 0.6108(3) 0.3987(3) 0.7769(2) 0.062 Uiso 1 calc R .
C10 C 0.8508(4) 0.5231(4) 0.9577(3) 0.0841(12) Uani 1 d . .
H10A H 0.9238(4) 0.5853(4) 0.9241(3) 0.126 Uiso 1 calc R .
H10B H 0.8946(4) 0.4479(4) 0.9617(3) 0.126 Uiso 1 calc R .
H10C H 0.8099(4) 0.5343(4) 1.0184(3) 0.126 Uiso 1 calc R .
N5 N 0.0765(2) 0.3049(2) 0.73069(15) 0.0432(5) Uani 1 d . .
C11 C -0.0280(3) 0.2395(3) 0.7154(2) 0.0503(7) Uani 1 d . .
C12 C -0.1036(3) 0.1700(3) 0.7986(2) 0.0545(7) Uani 1 d . .
H12 H -0.1814(3) 0.1155(3) 0.8098(2) 0.065 Uiso 1 calc R .
C13 C -0.0389(3) 0.1982(2) 0.8628(2) 0.0452(6) Uani 1 d . .
C14 C -0.0449(4) 0.2467(4) 0.6212(2) 0.0754(10) Uani 1 d . .
H14A H -0.1221(4) 0.1916(4) 0.6245(2) 0.113 Uiso 1 calc R .
H14B H 0.0448(4) 0.2277(4) 0.5831(2) 0.113 Uiso 1 calc R .
H14C H -0.0682(4) 0.3256(4) 0.5954(2) 0.113 Uiso 1 calc R .
C15 C -0.0759(3) 0.1543(2) 0.9632(2) 0.0475(7) Uani 1 d . .
C16 C -0.2030(4) 0.0872(3) 1.0115(2) 0.0624(9) Uani 1 d . .
H16 H -0.2651(4) 0.0688(3) 0.9784(2) 0.075 Uiso 1 calc R .
N8 N -0.2434(3) 0.0466(2) 1.1033(2) 0.0670(8) Uani 1 d . .
C17 C -0.1541(4) 0.0723(3) 1.1514(2) 0.0578(8) Uani 1 d . .
C18 C -0.0246(4) 0.1379(3) 1.1086(2) 0.0636(9) Uani 1 d . .
H18 H 0.0368(4) 0.1540(3) 1.1430(2) 0.076 Uiso 1 calc R .
C19 C 0.0137(4) 0.1795(3) 1.0149(2) 0.0603(8) Uani 1 d . .
H19 H 0.1006(4) 0.2249(3) 0.9860(2) 0.072 Uiso 1 calc R .
C20 C -0.2011(5) 0.0268(3) 1.2542(2) 0.0792(11) Uani 1 d . .
H20A H -0.1306(5) 0.0541(3) 1.2808(2) 0.119 Uiso 1 calc R .
H20B H -0.2077(5) -0.0583(3) 1.2692(2) 0.119 Uiso 1 calc R .
H20C H -0.2948(5) 0.0556(3) 1.2780(2) 0.119 Uiso 1 calc R .
N6 N 0.3030(2) 0.3526(2) 0.59582(14) 0.0416(5) Uani 1 d . .
C21 C 0.3560(3) 0.3900(3) 0.5032(2) 0.0496(7) Uani 1 d . .
C22 C 0.4629(3) 0.3176(3) 0.4756(2) 0.0568(8) Uani 1 d . .
H22 H 0.5181(3) 0.3213(3) 0.4160(2) 0.068 Uiso 1 calc R .
C23 C 0.4727(3) 0.2363(2) 0.5557(2) 0.0448(6) Uani 1 d . .
C24 C 0.3012(4) 0.4945(3) 0.4465(2) 0.0733(10) Uani 1 d . .
H24A H 0.2925(4) 0.5592(3) 0.4762(2) 0.110 Uiso 1 calc R .
H24B H 0.2073(4) 0.4733(3) 0.4402(2) 0.110 Uiso 1 calc R .
H24C H 0.3687(4) 0.5179(3) 0.3869(2) 0.110 Uiso 1 calc R .
C25 C 0.5690(3) 0.1383(3) 0.5662(2) 0.0488(7) Uani 1 d . .
C26 C 0.5889(4) 0.0837(3) 0.6500(2) 0.0706(10) Uani 1 d . .
H26 H 0.5433(4) 0.1156(3) 0.6992(2) 0.085 Uiso 1 calc R .
N9 N 0.6666(3) -0.0104(3) 0.6683(2) 0.0740(9) Uani 1 d . .
C27 C 0.7345(4) -0.0562(3) 0.5997(3) 0.0725(10) Uani 1 d . .
C28 C 0.7263(5) -0.0049(4) 0.5124(3) 0.104(2) Uani 1 d . .
H28 H 0.7771(5) -0.0359(4) 0.4638(3) 0.125 Uiso 1 calc R .
C29 C 0.6446(5) 0.0913(4) 0.4955(2) 0.0899(14) Uani 1 d . .
H29 H 0.6403(5) 0.1249(4) 0.4357(2) 0.108 Uiso 1 calc R .
C30 C 0.8175(6) -0.1643(5) 0.6224(3) 0.117(2) Uani 1 d . .
H30A H 0.9203(6) -0.1450(5) 0.5967(3) 0.175 Uiso 1 calc R .
H30B H 0.7876(6) -0.2254(5) 0.5974(3) 0.175 Uiso 1 calc R .
H30C H 0.7977(6) -0.1917(5) 0.6879(3) 0.175 Uiso 1 calc R .
B B 0.1807(3) 0.4058(3) 0.6591(2) 0.0428(7) Uani 1 d . .
H0 H 0.1237(3) 0.4544(3) 0.6214(2) 0.051 Uiso 1 calc R .

loop_
_atom_type_symbol
_atom_type_description
_atom_type_scat_dispersion_real
_atom_type_scat_dispersion_imag
_atom_type_scat_source
C C 0.0033 0.0016 'International Tables Vol C Tables 4.2.6.8 and 6.1.1.4'
H H 0.0000 0.0000 'International Tables Vol C Tables 4.2.6.8 and 6.1.1.4'
B B 0.0013 0.0007 'International Tables Vol C Tables 4.2.6.8 and 6.1.1.4'
N N 0.0061 0.0033 'International Tables Vol C Tables 4.2.6.8 and 6.1.1.4'
O O 0.0106 0.0060 'International Tables Vol C Tables 4.2.6.8 and 6.1.1.4'
K K 0.2009 0.2494 'International Tables Vol C Tables 4.2.6.8 and 6.1.1.4'

loop_
_geom_angle_atom_site_label_1
_geom_angle_atom_site_label_2
_geom_angle_atom_site_label_3
_geom_angle
_geom_angle_site_symmetry_1
_geom_angle_site_symmetry_3
_geom_angle_publ_flag
O1 K N1 104.62(7) . . y
O1 K N2 108.17(8) . . y
N1 K N2 70.16(7) . . y
O1 K N3 167.56(8) . . y
N1 K N3 67.28(6) . . y
N2 K N3 78.60(6) . . y
O1 K N8 87.83(8) . 2_557 y
N1 K N8 158.87(8) . 2_557 y
N2 K N8 89.90(8) . 2_557 y
N3 K N8 102.84(7) . 2_557 y
O1 K O2 77.62(7) . . y
N1 K O2 145.38(7) . . y
N2 K O2 142.99(7) . . y
N3 K O2 103.49(6) . . y
N8 K O2 53.31(7) 2_557 . y
O1 K N5 130.48(7) . . y
N1 K N5 63.25(6) . . y
N2 K N5 22.98(6) . . y
N3 K N5 55.63(6) . . y
N8 K N5 95.66(7) 2_557 . y
O2 K N5 140.56(6) . . y
C3 N1 N4 106.0(2) . . y
C3 N1 K 124.0(2) . . y
N4 N1 K 113.70(15) . . y
C13 N2 N5 105.5(2) . . y
C13 N2 K 118.0(2) . . y
N5 N2 K 103.49(15) . . y
C23 N3 N6 105.8(2) . . y
C23 N3 K 134.9(2) . . y
N6 N3 K 114.90(15) . . y
K O1 N7 128.70(11) . 2_667 y
K O1 O2 135.00(11) . 2_657 y
N7 O1 O2 96.28(10) 2_667 2_657 y
N9 O2 K 92.04(9) . . y
C1 N4 N1 110.0(2) . . y
C1 N4 B 128.5(2) . . y
N1 N4 B 121.5(2) . . y
N4 C1 C2 107.8(2) . . y
N4 C1 C4 122.7(3) . . y
C2 C1 C4 129.5(3) . . y
C1 C2 C3 105.7(2) . . y
N1 C3 C2 110.5(2) . . y
N1 C3 C5 119.4(2) . . y
C2 C3 C5 130.1(3) . . y
C9 C5 C6 115.7(3) . . y
C9 C5 C3 122.7(3) . . y
C6 C5 C3 121.6(3) . . y
N7 C6 C5 124.4(3) . . y
C7 N7 C6 118.4(3) . . y
N7 C7 C8 121.3(3) . . y
N7 C7 C10 117.5(3) . . y
C8 C7 C10 121.1(3) . . y
C9 C8 C7 119.5(3) . . y
C8 C9 C5 120.7(3) . . y
C11 N5 N2 110.7(2) . . y
C11 N5 B 126.9(2) . . y
N2 N5 B 122.2(2) . . y
C11 N5 K 129.2(2) . . y
N2 N5 K 53.53(12) . . y
B N5 K 89.62(14) . . y
N5 C11 C12 107.6(2) . . y
N5 C11 C14 122.1(3) . . y
C12 C11 C14 130.3(3) . . y
C11 C12 C13 105.4(3) . . y
N2 C13 C12 110.8(2) . . y
N2 C13 C15 119.0(2) . . y
C12 C13 C15 130.2(3) . . y
C16 C15 C19 116.0(3) . . y
C16 C15 C13 122.1(3) . . y
C19 C15 C13 121.9(3) . . y
N8 C16 C15 124.6(3) . . y
C17 N8 C16 118.0(3) . . y
C17 N8 K 110.1(2) . 2_557 y
C16 N8 K 116.1(2) . 2_557 y
N8 C17 C18 121.3(3) . . y
N8 C17 C20 117.5(3) . . y
C18 C17 C20 121.2(3) . . y
C19 C18 C17 119.7(3) . . y
C18 C19 C15 120.5(3) . . y
C21 N6 N3 110.3(2) . . y
C21 N6 B 127.6(2) . . y
N3 N6 B 122.1(2) . . y
C22 C21 N6 107.8(2) . . y
C22 C21 C24 128.9(3) . . y
N6 C21 C24 123.3(3) . . y
C21 C22 C23 105.7(2) . . y
N3 C23 C22 110.4(3) . . y
N3 C23 C25 120.5(2) . . y
C22 C23 C25 129.1(3) . . y
C26 C25 C29 114.1(3) . . y
C26 C25 C23 121.7(3) . . y
C29 C25 C23 124.2(3) . . y
N9 C26 C25 126.7(3) . . y
C27 N9 C26 118.1(3) . . y
C27 N9 O2 150.9(2) . . y
C26 N9 O2 90.2(2) . . y
N9 C27 C28 119.7(3) . . y
N9 C27 C30 117.1(3) . . y
C28 C27 C30 123.2(3) . . y
C29 C28 C27 121.0(3) . . y
C28 C29 C25 120.3(3) . . y
N4 B N6 111.2(2) . . y
N4 B N5 110.4(2) . . y
N6 B N5 110.2(2) . . y

loop_
_geom_bond_atom_site_label_1
_geom_bond_atom_site_label_2
_geom_bond_distance
_geom_bond_site_symmetry_2
_geom_bond_publ_flag
K O1 2.619(2) . y
K N1 2.791(2) . y
K N2 2.811(2) . y
K N3 2.932(2) . y
K N8 3.058(3) 2_557 y
K O2 3.378(3) . y
K N5 3.399(2) . y
N1 C3 1.333(3) . y
N1 N4 1.367(3) . y
N2 C13 1.338(3) . y
N2 N5 1.365(3) . y
N3 C23 1.339(3) . y
N3 N6 1.364(3) . y
O1 N7 2.821(4) 2_667 y
O1 O2 2.892(3) 2_657 y
O2 N9 2.895(4) . y
N4 C1 1.355(3) . y
N4 B 1.535(4) . y
C1 C2 1.366(4) . y
C1 C4 1.496(4) . y
C2 C3 1.392(4) . y
C3 C5 1.471(4) . y
C5 C9 1.385(4) . y
C5 C6 1.386(4) . y
C6 N7 1.337(4) . y
N7 C7 1.330(4) . y
C7 C8 1.382(4) . y
C7 C10 1.507(4) . y
C8 C9 1.366(4) . y
N5 C11 1.352(4) . y
N5 B 1.561(4) . y
C11 C12 1.373(4) . y
C11 C14 1.495(4) . y
C12 C13 1.393(4) . y
C13 C15 1.472(4) . y
C15 C16 1.379(4) . y
C15 C19 1.382(4) . y
C16 N8 1.345(4) . y
N8 C17 1.338(4) . y
N8 K 3.058(3) 2_557 y
C17 C18 1.375(4) . y
C17 C20 1.508(4) . y
C18 C19 1.374(4) . y
N6 C21 1.361(3) . y
N6 B 1.542(4) . y
C21 C22 1.360(4) . y
C21 C24 1.500(4) . y
C22 C23 1.400(4) . y
C23 C25 1.460(4) . y
C25 C26 1.368(4) . y
C25 C29 1.373(4) . y
C26 N9 1.331(4) . y
N9 C27 1.317(4) . y
C27 C28 1.371(5) . y
C27 C30 1.497(5) . y
C28 C29 1.368(5) . y
